data_2008952
loop_
_publ_author_name
'Parrish, Damon A.'
'Pinkerton, A. Alan'

_publ_section_title
;
 Estradiol methanol hemisolvate
;
_journal_issue 9
_journal_name_full 'Acta Crystallographica Section C'
_journal_page_first IUC9900100
_journal_paper_doi 10.1107/S0108270199098856
_journal_volume 55
_journal_year 1999
_chemical_formula_iupac 'C18 H24 O2, 0.5C H4 O'
_chemical_formula_moiety 'C18 H24 O2, 0.5C H4 O'
_chemical_formula_sum 'C18.5 H26 O2.5'
_chemical_formula_weight 288.39
_chemical_name_systematic
;
 ?
;
_space_group_IT_number 1
_symmetry_cell_setting triclinic
_symmetry_space_group_name_Hall 'P 1'
_symmetry_space_group_name_H-M 'P 1'
_audit_creation_method SHELXL-97
_cell_angle_alpha 89.4709(3)
_cell_angle_beta 87.8567(2)
_cell_angle_gamma 70.7680(3)
_cell_formula_units_Z 2
_cell_length_a 7.29890(10)
_cell_length_b 9.28590(10)
_cell_length_c 12.40170(10)
_cell_measurement_reflns_used 24302
_cell_measurement_temperature 100.0(10)
_cell_measurement_theta_max 71.59
_cell_measurement_theta_min 1.64
_cell_volume 793.080(15)
_computing_cell_refinement 'SAINT (Bruker, 1997)'
_computing_data_collection 'SMART (Bruker, 1997)'
_computing_data_reduction SAINT
_computing_molecular_graphics 'SHELXTL (Bruker, 1998)'
_computing_publication_material SHELXTL
_computing_structure_refinement 'SHELXL97 (Sheldrick, 1997b)'
_computing_structure_solution 'SHELXS97 (Sheldrick, 1997a)'
_diffrn_ambient_temperature 100.0(10)
_diffrn_measured_fraction_theta_full 1.64
_diffrn_measured_fraction_theta_max 1.64
_diffrn_measurement_device_type 'Bruker Platform with 1K Area Detector'
_diffrn_measurement_method \w
_diffrn_radiation_monochromator graphite
_diffrn_radiation_source 'fine-focus sealed tube'
_diffrn_radiation_type MoK\a
_diffrn_radiation_wavelength 0.71073
_diffrn_reflns_av_R_equivalents 0.039
_diffrn_reflns_av_sigmaI/netI 0.0491
_diffrn_reflns_limit_h_max 18
_diffrn_reflns_limit_h_min -19
_diffrn_reflns_limit_k_max 22
_diffrn_reflns_limit_k_min -24
_diffrn_reflns_limit_l_max 33
_diffrn_reflns_limit_l_min -31
_diffrn_reflns_number 90739
_diffrn_reflns_theta_full 71.59
_diffrn_reflns_theta_max 71.59
_diffrn_reflns_theta_min 1.64
_exptl_absorpt_coefficient_mu 0.078
_exptl_absorpt_correction_T_max 1.000
_exptl_absorpt_correction_T_min 0.854
_exptl_absorpt_correction_type empirical
_exptl_absorpt_process_details 'multipole expansion (Blessing, 1995)'
_exptl_crystal_colour colorless
_exptl_crystal_density_diffrn 1.208
_exptl_crystal_density_method 'not measured'
_exptl_crystal_description 'clear prism'
_exptl_crystal_F_000 314
_exptl_crystal_size_max 0.42
_exptl_crystal_size_mid 0.26
_exptl_crystal_size_min 0.22
_refine_diff_density_max 0.486
_refine_diff_density_min -0.282
_refine_ls_abs_structure_details 'Flack (1983)'
_refine_ls_abs_structure_Flack 0.0(2)
_refine_ls_extinction_method none
_refine_ls_goodness_of_fit_ref 0.941
_refine_ls_hydrogen_treatment refall
_refine_ls_matrix_type full
_refine_ls_number_parameters 587
_refine_ls_number_reflns 47428
_refine_ls_number_restraints 3
_refine_ls_restrained_S_all 0.941
_refine_ls_R_factor_all 0.082
_refine_ls_R_factor_gt 0.043
_refine_ls_shift/su_max 0.003
_refine_ls_shift/su_mean 0.000
_refine_ls_structure_factor_coef Fsqd
_refine_ls_weighting_details 'calc w = 1/[\s^2^(Fo^2^)+(0.0550P)^2^] where P = (Fo^2^+2Fc^2^)/3'
_refine_ls_weighting_scheme calc
_refine_ls_wR_factor_ref 0.116
_reflns_number_gt 28997
_reflns_number_total 47428
_reflns_threshold_expression I>2\s(I)
_cod_data_source_file qa0149.cif
_cod_data_source_block sad
_cod_depositor_comments
;
The following automatic conversions were performed:
'_symmetry_cell_setting' value 'Triclinic' changed to 'triclinic'
according to '/home/saulius/struct/CIF-dictionaries/cif_core.dic'
dictionary named 'cif_core.dic' version 2.4.1 from 2010-06-29.

Automatic conversion script
Id: cif_fix_enum 1527 2010-12-29 10:47:43Z saulius 
;
_cod_original_cell_volume 793.080(6)
_cod_original_formula_sum 'C18.50 H26 O2.50'
_cod_database_code 2008952
_cod_database_fobs_code 2008952

loop_
_symmetry_equiv_pos_as_xyz
'x, y, z'

loop_
_atom_site_label
_atom_site_fract_x
_atom_site_fract_y
_atom_site_fract_z
_atom_site_U_iso_or_equiv
_atom_site_adp_type
_atom_site_calc_flag
_atom_site_refinement_flags
_atom_site_occupancy
_atom_site_disorder_assembly
_atom_site_disorder_group
_atom_site_type_symbol
C8B 0.04166(6) 0.24672(5) 0.66125(3) 0.01395(5) Uani d . 1 . . C
C9B 0.24572(6) 0.13501(5) 0.63045(3) 0.01482(5) Uani d . 1 . . C
C10B 0.29189(6) 0.14068(5) 0.50968(3) 0.01526(6) Uani d . 1 . . C
C14B 0.00026(6) 0.22961(5) 0.78128(3) 0.01525(6) Uani d . 1 . . C
C5B 0.14195(6) 0.19058(5) 0.43571(3) 0.01462(5) Uani d . 1 . . C
C13B 0.15031(7) 0.26042(5) 0.85392(3) 0.01474(5) Uani d . 1 . . C
C4B 0.18627(7) 0.18998(5) 0.32479(3) 0.01608(6) Uani d . 1 . . C
C7B -0.10627(7) 0.21365(7) 0.59004(4) 0.01825(7) Uani d . 1 . . C
C12B 0.35097(7) 0.14616(6) 0.82397(4) 0.01865(7) Uani d . 1 . . C
O1B 0.42578(7) 0.14065(6) 0.17733(3) 0.02324(7) Uani d . 1 . . O
C1B 0.48384(7) 0.09030(7) 0.46772(4) 0.02074(8) Uani d . 1 . . C
C3B 0.37842(7) 0.14070(6) 0.28541(4) 0.01753(6) Uani d . 1 . . C
O2B 0.13758(7) 0.29192(5) 1.05583(3) 0.02172(7) Uani d . 1 . . O
C11B 0.40242(7) 0.15571(7) 0.70301(4) 0.02056(8) Uani d . 1 . . C
C6B -0.07016(7) 0.24990(7) 0.47238(4) 0.01910(7) Uani d . 1 . . C
C17B 0.06340(8) 0.23698(6) 0.96541(4) 0.01764(6) Uani d . 1 . . C
C2B 0.52846(8) 0.08974(7) 0.35736(4) 0.02229(9) Uani d . 1 . . C
C18B 0.15539(11) 0.42399(6) 0.84564(4) 0.02330(9) Uani d . 1 . . C
C15B -0.19608(8) 0.32562(9) 0.83307(5) 0.02588(11) Uani d . 1 . . C
C16B -0.15908(9) 0.31328(9) 0.95567(4) 0.02580(10) Uani d . 1 . . C
C10A 0.09402(6) 0.73660(5) 0.64247(3) 0.01371(5) Uani d . 1 . . C
C9A 0.10870(6) 0.67359(5) 0.52823(3) 0.01395(5) Uani d . 1 . . C
C8A 0.30044(6) 0.66872(5) 0.46833(3) 0.01421(5) Uani d . 1 . . C
O1A 0.06268(6) 0.85651(5) 0.96969(3) 0.01943(6) Uani d . 1 . . O
C5A 0.26187(6) 0.72632(5) 0.69859(3) 0.01410(5) Uani d . 1 . . C
C4A 0.24640(7) 0.76733(5) 0.80775(3) 0.01567(6) Uani d . 1 . . C
C3A 0.06640(7) 0.82216(5) 0.86205(3) 0.01544(6) Uani d . 1 . . C
C14A 0.31055(6) 0.58769(5) 0.36084(3) 0.01553(6) Uani d . 1 . . C
C13A 0.13926(7) 0.66714(5) 0.28826(3) 0.01478(5) Uani d . 1 . . C
C1A -0.08589(6) 0.79587(6) 0.69813(4) 0.01676(6) Uani d . 1 . . C
O2A 0.08601(7) 0.59357(5) 0.09879(3) 0.02049(6) Uani d . 1 . . O
C11A -0.06816(7) 0.75182(6) 0.45963(4) 0.01800(7) Uani d . 1 . . C
C6A 0.46088(7) 0.67702(6) 0.64264(4) 0.01817(7) Uani d . 1 . . C
C2A -0.10222(7) 0.84035(6) 0.80615(4) 0.01758(6) Uani d . 1 . . C
C7A 0.47122(7) 0.58731(6) 0.53864(4) 0.01841(7) Uani d . 1 . . C
C12A -0.05088(7) 0.67541(6) 0.34826(4) 0.01808(7) Uani d . 1 . . C
C17A 0.19830(8) 0.55378(6) 0.19324(4) 0.01713(6) Uani d . 1 . . C
C18A 0.13279(9) 0.82719(6) 0.25135(4) 0.02006(7) Uani d . 1 . . C
C16A 0.41795(9) 0.52517(7) 0.17383(4) 0.02283(9) Uani d . 1 . . C
C15A 0.49109(8) 0.55705(8) 0.28445(4) 0.02301(9) Uani d . 1 . . C
O3 0.69894(8) 0.93820(6) 0.04874(5) 0.02844(9) Uani d . 1 . . O
C19 0.62122(11) 0.81599(10) 0.05404(6) 0.02970(12) Uani d . 1 . . C
H6B 0.5693(18) 0.6202(15) 0.6949(10) 0.028(3) Uiso d . 1 . . H
H7C -0.0930(18) 0.1039(15) 0.5991(10) 0.028(3) Uiso d . 1 . . H
H14A 0.2986(16) 0.4893(13) 0.3804(9) 0.019(2) Uiso d . 1 . . H
H9A 0.1141(17) 0.5672(14) 0.5359(10) 0.022(2) Uiso d . 1 . . H
H12B -0.1587(17) 0.7354(14) 0.3082(10) 0.023(2) Uiso d . 1 . . H
H9B 0.2369(17) 0.0322(14) 0.6463(10) 0.023(3) Uiso d . 1 . . H
H6D -0.1425(17) 0.2050(13) 0.4242(9) 0.023(2) Uiso d . 1 . . H
H12A -0.0580(19) 0.5702(15) 0.3574(11) 0.032(3) Uiso d . 1 . . H
H6C -0.1148(17) 0.3554(14) 0.4643(10) 0.025(3) Uiso d . 1 . . H
H1B 0.5938(16) 0.0552(13) 0.5154(9) 0.019(2) Uiso d . 1 . . H
H15C -0.232(2) 0.4323(17) 0.8090(12) 0.039(3) Uiso d . 1 . . H
H16C -0.2300(19) 0.2479(15) 0.9953(11) 0.034(3) Uiso d . 1 . . H
H8B 0.0410(17) 0.3459(14) 0.6474(10) 0.024(3) Uiso d . 1 . . H
H7A 0.4607(18) 0.4882(14) 0.5553(10) 0.027(3) Uiso d . 1 . . H
H15A 0.5380(19) 0.6515(15) 0.2809(11) 0.031(3) Uiso d . 1 . . H
H18A 0.1114(16) 0.8976(13) 0.3106(9) 0.021(2) Uiso d . 1 . . H
H12C 0.454(2) 0.1584(16) 0.8663(11) 0.035(3) Uiso d . 1 . . H
H4A 0.3654(18) 0.7612(15) 0.8459(11) 0.028(3) Uiso d . 1 . . H
H6A 0.4926(15) 0.7720(12) 0.6245(8) 0.015(2) Uiso d . 1 . . H
H17A 0.1767(18) 0.4612(15) 0.2197(10) 0.027(3) Uiso d . 1 . . H
H2A -0.2254(18) 0.8820(14) 0.8430(10) 0.027(3) Uiso d . 1 . . H
H7B 0.5966(19) 0.5782(16) 0.5031(11) 0.033(3) Uiso d . 1 . . H
H2B 0.6598(18) 0.0547(15) 0.3302(10) 0.030(3) Uiso d . 1 . . H
H11A -0.1891(16) 0.7513(12) 0.4988(9) 0.018(2) Uiso d . 1 . . H
H18E 0.259(2) 0.4318(16) 0.8938(11) 0.037(3) Uiso d . 1 . . H
H14B 0.0169(17) 0.1226(13) 0.7947(9) 0.022(2) Uiso d . 1 . . H
H7D -0.2370(18) 0.2684(15) 0.6129(10) 0.029(3) Uiso d . 1 . . H
H11D 0.526(2) 0.075(2) 0.6924(14) 0.054(4) Uiso d . 1 . . H
H19A 0.687(2) 0.743(2) 0.0035(14) 0.051(4) Uiso d . 1 . . H
H17B 0.0912(17) 0.1315(14) 0.9794(10) 0.025(3) Uiso d . 1 . . H
H1A -0.2055(17) 0.8054(13) 0.6662(9) 0.022(2) Uiso d . 1 . . H
H11C 0.421(2) 0.2535(16) 0.6864(11) 0.035(3) Uiso d . 1 . . H
H16A 0.4394(19) 0.5964(15) 0.1177(11) 0.033(3) Uiso d . 1 . . H
H18D 0.187(2) 0.4475(16) 0.7757(11) 0.035(3) Uiso d . 1 . . H
H15B 0.593(2) 0.4723(17) 0.3132(12) 0.037(3) Uiso d . 1 . . H
H2BB 0.1091(18) 0.3812(15) 1.0551(10) 0.028(3) Uiso d . 1 . . H
H11B -0.0798(17) 0.8673(14) 0.4505(10) 0.026(3) Uiso d . 1 . . H
H4B 0.0825(16) 0.2245(13) 0.2763(9) 0.021(2) Uiso d . 1 . . H
H18F 0.041(2) 0.4905(17) 0.8697(12) 0.038(3) Uiso d . 1 . . H
H18B 0.0287(19) 0.8696(15) 0.2062(11) 0.033(3) Uiso d . 1 . . H
H16B 0.484(2) 0.4195(16) 0.1444(12) 0.040(4) Uiso d . 1 . . H
H1AA -0.0502(19) 0.8929(14) 0.9891(11) 0.028(3) Uiso d . 1 . . H
H18C 0.244(2) 0.8303(17) 0.2122(11) 0.036(3) Uiso d . 1 . . H
H16D -0.205(2) 0.4159(16) 0.9901(12) 0.037(3) Uiso d . 1 . . H
H8A 0.3037(16) 0.7706(14) 0.4554(9) 0.020(2) Uiso d . 1 . . H
H12D 0.3513(17) 0.0453(14) 0.8402(10) 0.024(3) Uiso d . 1 . . H
H15D -0.302(2) 0.2851(17) 0.8115(12) 0.043(4) Uiso d . 1 . . H
H1BB 0.3353(18) 0.1882(15) 0.1414(10) 0.029(3) Uiso d . 1 . . H
H19B 0.494(2) 0.8555(19) 0.0388(13) 0.046(4) Uiso d . 1 . . H
H2AA 0.111(2) 0.6650(17) 0.0690(12) 0.037(3) Uiso d . 1 . . H
H19C 0.630(3) 0.773(2) 0.1252(15) 0.059(5) Uiso d . 1 . . H
H3AA 0.650(2) 0.9987(19) 0.0859(13) 0.047(4) Uiso d . 1 . . H

loop_
_atom_site_aniso_label
_atom_site_aniso_U_11
_atom_site_aniso_U_22
_atom_site_aniso_U_33
_atom_site_aniso_U_12
_atom_site_aniso_U_13
_atom_site_aniso_U_23
C8B 0.01313(12) 0.01481(13) 0.01331(11) -0.00376(10) -0.00104(9) 0.00126(10)
C9B 0.01345(13) 0.01578(14) 0.01356(12) -0.00238(11) -0.00233(10) 0.00020(10)
C10B 0.01319(13) 0.01694(15) 0.01367(12) -0.00220(11) -0.00125(10) -0.00097(10)
C14B 0.01557(14) 0.01739(15) 0.01330(12) -0.00613(12) -0.00066(10) 0.00105(10)
C5B 0.01371(13) 0.01573(14) 0.01359(11) -0.00362(11) -0.00156(10) -0.00016(10)
C13B 0.01835(15) 0.01336(13) 0.01321(11) -0.00608(11) -0.00170(10) 0.00085(9)
C4B 0.01598(14) 0.01747(15) 0.01355(12) -0.00373(12) -0.00122(10) -0.00109(10)
C7B 0.01435(14) 0.0265(2) 0.01506(13) -0.00824(14) -0.00206(11) 0.00231(13)
C12B 0.01681(15) 0.02285(18) 0.01479(13) -0.00417(13) -0.00387(11) 0.00035(12)
O1B 0.02171(16) 0.02867(19) 0.01403(11) -0.00134(13) 0.00218(10) -0.00291(11)
C1B 0.01339(14) 0.0279(2) 0.01614(14) -0.00027(14) -0.00094(11) -0.00188(14)
C3B 0.01721(15) 0.01854(16) 0.01415(12) -0.00234(12) 0.00089(11) -0.00282(11)
O2B 0.03252(19) 0.01869(14) 0.01380(11) -0.00782(13) -0.00464(11) -0.00037(10)
C11B 0.01424(15) 0.0313(2) 0.01502(14) -0.00578(15) -0.00275(11) -0.00036(14)
C6B 0.01342(14) 0.0279(2) 0.01458(13) -0.00487(14) -0.00189(11) 0.00244(13)
C17B 0.02332(18) 0.01692(15) 0.01329(12) -0.00744(14) -0.00096(12) 0.00041(11)
C2B 0.01514(16) 0.0301(2) 0.01673(15) -0.00084(15) 0.00086(12) -0.00334(15)
C18B 0.0382(3) 0.01660(17) 0.01854(16) -0.01353(18) -0.00270(17) 0.00138(13)
C15B 0.01710(17) 0.0398(3) 0.01654(16) -0.00387(19) 0.00130(13) 0.00009(17)
C16B 0.0224(2) 0.0369(3) 0.01579(15) -0.0069(2) 0.00257(14) -0.00101(17)
C10A 0.01284(12) 0.01589(14) 0.01260(11) -0.00500(10) -0.00030(9) 0.00047(10)
C9A 0.01283(12) 0.01648(14) 0.01296(11) -0.00543(11) -0.00026(9) -0.00025(10)
C8A 0.01229(12) 0.01590(14) 0.01399(11) -0.00406(10) 0.00001(9) -0.00091(10)
O1A 0.02463(16) 0.02130(15) 0.01294(10) -0.00843(12) 0.00063(10) -0.00197(9)
C5A 0.01321(12) 0.01521(14) 0.01372(11) -0.00439(10) -0.00130(10) 0.00067(10)
C4A 0.01717(15) 0.01663(14) 0.01392(12) -0.00639(12) -0.00184(11) 0.00028(10)
C3A 0.01904(15) 0.01498(14) 0.01295(11) -0.00655(12) -0.00004(10) 0.00013(10)
C14A 0.01476(14) 0.01672(15) 0.01436(12) -0.00429(11) 0.00091(10) -0.00174(10)
C13A 0.01691(14) 0.01490(13) 0.01293(11) -0.00582(11) 0.00029(10) -0.00138(10)
C1A 0.01347(13) 0.02235(18) 0.01430(12) -0.00577(12) 0.00063(10) -0.00061(12)
O2A 0.02951(18) 0.01909(14) 0.01382(10) -0.00906(13) -0.00277(11) -0.00071(9)
C11A 0.01280(13) 0.0256(2) 0.01433(13) -0.00458(13) -0.00064(10) -0.00235(12)
C6A 0.01215(13) 0.02405(19) 0.01704(14) -0.00406(12) -0.00193(11) -0.00112(13)
C2A 0.01659(15) 0.02150(18) 0.01430(13) -0.00601(13) 0.00169(11) -0.00084(12)
C7A 0.01302(13) 0.02073(17) 0.01823(15) -0.00103(12) -0.00123(11) -0.00219(13)
C12A 0.01590(15) 0.0249(2) 0.01474(13) -0.00837(14) -0.00090(11) -0.00196(12)
C17A 0.02186(17) 0.01617(15) 0.01372(12) -0.00675(13) -0.00003(12) -0.00202(11)
C18A 0.0285(2) 0.01600(15) 0.01633(14) -0.00816(15) -0.00054(14) -0.00014(12)
C16A 0.0228(2) 0.0273(2) 0.01759(16) -0.00752(17) 0.00495(14) -0.00646(15)
C15A 0.01677(17) 0.0317(3) 0.01876(17) -0.00584(16) 0.00357(13) -0.00579(16)
O3 0.0283(2) 0.0267(2) 0.02850(19) -0.00794(16) 0.01260(16) -0.00697(15)
C19 0.0289(3) 0.0341(3) 0.0276(2) -0.0130(2) 0.0040(2) 0.0010(2)

loop_
_atom_type_symbol
_atom_type_description
_atom_type_scat_dispersion_real
_atom_type_scat_dispersion_imag
_atom_type_scat_source
C C 0.0033 0.0016 'International Tables Vol C Tables 4.2.6.8 and 6.1.1.4'
H H 0.0000 0.0000 'International Tables Vol C Tables 4.2.6.8 and 6.1.1.4'
O O 0.0106 0.0060 'International Tables Vol C Tables 4.2.6.8 and 6.1.1.4'

loop_
_geom_angle_atom_site_label_1
_geom_angle_atom_site_label_2
_geom_angle_atom_site_label_3
_geom_angle
_geom_angle_publ_flag
C14B C8B C7B 112.87(4) y
C14B C8B C9B 108.69(3) y
C7B C8B C9B 108.74(4) y
C14B C8B H8B 109.6(8) y
C7B C8B H8B 108.5(8) y
C9B C8B H8B 108.4(7) y
C10B C9B C11B 114.21(4) y
C10B C9B C8B 111.27(3) y
C11B C9B C8B 111.89(4) y
C10B C9B H9B 107.4(7) y
C11B C9B H9B 106.9(7) y
C8B C9B H9B 104.6(7) y
C1B C10B C5B 117.55(4) y
C1B C10B C9B 121.51(4) y
C5B C10B C9B 120.88(4) y
C8B C14B C15B 119.62(4) y
C8B C14B C13B 113.35(4) y
C15B C14B C13B 103.72(4) y
C8B C14B H14B 107.7(7) y
C15B C14B H14B 107.9(7) y
C13B C14B H14B 103.3(7) y
C4B C5B C10B 120.29(4) y
C4B C5B C6B 117.78(4) y
C10B C5B C6B 121.91(4) y
C12B C13B C18B 110.13(5) y
C12B C13B C14B 108.37(4) y
C18B C13B C14B 113.51(4) y
C12B C13B C17B 115.62(4) y
C18B C13B C17B 109.56(4) y
C14B C13B C17B 99.37(4) y
C3B C4B C5B 120.94(4) y
C3B C4B H4B 120.3(7) y
C5B C4B H4B 118.8(7) y
C6B C7B C8B 110.21(4) y
C6B C7B H7C 111.1(7) y
C8B C7B H7C 107.7(7) y
C6B C7B H7D 110.3(8) y
C8B C7B H7D 112.4(8) y
H7C C7B H7D 105.0(11) y
C13B C12B C11B 111.12(4) y
C13B C12B H12C 113.3(8) y
C11B C12B H12C 109.4(8) y
C13B C12B H12D 109.2(7) y
C11B C12B H12D 109.2(7) y
H12C C12B H12D 104.3(11) y
C3B O1B H1BB 113.4(9) y
C2B C1B C10B 122.30(4) y
C2B C1B H1B 116.6(7) y
C10B C1B H1B 121.1(7) y
O1B C3B C2B 118.38(4) y
O1B C3B C4B 122.09(4) y
C2B C3B C4B 119.53(4) y
C17B O2B H2BB 111.5(9) y
C12B C11B C9B 112.23(4) y
C12B C11B H11D 104.0(10) y
C9B C11B H11D 112.1(10) y
C12B C11B H11C 110.7(8) y
C9B C11B H11C 109.1(8) y
H11D C11B H11C 108.6(13) y
C5B C6B C7B 113.61(4) y
C5B C6B H6D 107.6(7) y
C7B C6B H6D 110.3(7) y
C5B C6B H6C 108.3(7) y
C7B C6B H6C 108.1(7) y
H6D C6B H6C 108.8(10) y
O2B C17B C13B 115.65(4) y
O2B C17B C16B 112.88(4) y
C13B C17B C16B 104.64(4) y
O2B C17B H17B 104.2(8) y
C13B C17B H17B 110.3(8) y
C16B C17B H17B 109.1(7) y
C3B C2B C1B 119.39(5) y
C3B C2B H2B 119.4(8) y
C1B C2B H2B 121.2(8) y
C13B C18B H18E 107.5(8) y
C13B C18B H18D 111.9(9) y
H18E C18B H18D 107.6(12) y
C13B C18B H18F 110.1(10) y
H18E C18B H18F 108.2(12) y
H18D C18B H18F 111.3(13) y
C14B C15B C16B 103.54(5) y
C14B C15B H15C 110.7(8) y
C16B C15B H15C 110.8(9) y
C14B C15B H15D 110.5(8) y
C16B C15B H15D 113.6(9) y
H15C C15B H15D 107.6(12) y
C15B C16B C17B 105.98(4) y
C15B C16B H16C 112.4(8) y
C17B C16B H16C 109.4(7) y
C15B C16B H16D 110.7(8) y
C17B C16B H16D 111.2(8) y
H16C C16B H16D 107.2(11) y
C1A C10A C5A 117.70(4) y
C1A C10A C9A 121.17(4) y
C5A C10A C9A 120.95(4) y
C10A C9A C11A 114.59(4) y
C10A C9A C8A 112.04(3) y
C11A C9A C8A 111.33(3) y
C10A C9A H9A 106.1(7) y
C11A C9A H9A 106.1(7) y
C8A C9A H9A 105.9(7) y
C14A C8A C7A 112.35(4) y
C14A C8A C9A 107.61(3) y
C7A C8A C9A 109.26(4) y
C14A C8A H8A 109.5(7) y
C7A C8A H8A 107.4(7) y
C9A C8A H8A 110.8(7) y
C3A O1A H1AA 107.1(9) y
C4A C5A C10A 120.00(4) y
C4A C5A C6A 118.46(4) y
C10A C5A C6A 121.50(4) y
C3A C4A C5A 121.19(4) y
C3A C4A H4A 119.6(7) y
C5A C4A H4A 119.2(8) y
O1A C3A C4A 117.98(4) y
O1A C3A C2A 122.51(4) y
C4A C3A C2A 119.52(4) y
C8A C14A C15A 120.19(4) y
C8A C14A C13A 113.48(4) y
C15A C14A C13A 103.89(4) y
C8A C14A H14A 104.5(6) y
C15A C14A H14A 107.5(6) y
C13A C14A H14A 106.5(7) y
C12A C13A C18A 110.13(4) y
C12A C13A C17A 115.10(4) y
C18A C13A C17A 110.67(4) y
C12A C13A C14A 109.03(4) y
C18A C13A C14A 113.64(4) y
C17A C13A C14A 97.86(4) y
C2A C1A C10A 122.42(4) y
C2A C1A H1A 114.8(7) y
C10A C1A H1A 122.8(7) y
C17A O2A H2AA 108.2(10) y
C9A C11A C12A 111.98(4) y
C9A C11A H11A 109.9(6) y
C12A C11A H11A 110.2(6) y
C9A C11A H11B 108.3(7) y
C12A C11A H11B 110.2(7) y
H11A C11A H11B 106.1(9) y
C5A C6A C7A 113.29(4) y
C5A C6A H6B 111.8(7) y
C7A C6A H6B 112.3(7) y
C5A C6A H6A 107.3(6) y
C7A C6A H6A 108.6(6) y
H6B C6A H6A 102.9(9) y
C1A C2A C3A 119.05(4) y
C1A C2A H2A 121.8(8) y
C3A C2A H2A 119.2(7) y
C8A C7A C6A 110.49(4) y
C8A C7A H7A 106.5(8) y
C6A C7A H7A 110.0(7) y
C8A C7A H7B 112.4(8) y
C6A C7A H7B 106.1(8) y
H7A C7A H7B 111.4(11) y
C13A C12A C11A 111.41(4) y
C13A C12A H12B 109.9(7) y
C11A C12A H12B 107.1(7) y
C13A C12A H12A 109.6(8) y
C11A C12A H12A 109.6(8) y
H12B C12A H12A 109.1(11) y
O2A C17A C13A 117.01(4) y
O2A C17A C16A 114.71(4) y
C13A C17A C16A 104.39(4) y
O2A C17A H17A 104.7(8) y
C13A C17A H17A 105.5(7) y
C16A C17A H17A 110.2(7) y
C13A C18A H18A 112.4(7) y
C13A C18A H18B 110.5(8) y
H18A C18A H18B 105.3(10) y
C13A C18A H18C 114.7(9) y
H18A C18A H18C 107.4(11) y
H18B C18A H18C 105.8(12) y
C17A C16A C15A 105.18(4) y
C17A C16A H16A 110.3(8) y
C15A C16A H16A 110.5(8) y
C17A C16A H16B 110.3(9) y
C15A C16A H16B 114.7(8) y
H16A C16A H16B 105.9(11) y
C14A C15A C16A 103.48(4) y
C14A C15A H15A 110.8(7) y
C16A C15A H15A 111.7(7) y
C14A C15A H15B 107.7(9) y
C16A C15A H15B 114.6(9) y
H15A C15A H15B 108.5(11) y
C19 O3 H3AA 112.4(13) y
O3 C19 H19A 108.7(11) y
O3 C19 H19B 107.1(11) y
H19A C19 H19B 110.5(15) y
O3 C19 H19C 111.4(11) y
H19A C19 H19C 110.9(15) y
H19B C19 H19C 108.2(15) y

loop_
_geom_bond_atom_site_label_1
_geom_bond_atom_site_label_2
_geom_bond_site_symmetry_2
_geom_bond_distance
_geom_bond_publ_flag
C8B C14B . 1.5251(6) y
C8B C7B . 1.5280(6) y
C8B C9B . 1.5451(6) y
C8B H8B . 0.934(12) y
C9B C10B . 1.5271(6) y
C9B C11B . 1.5426(6) y
C9B H9B . 0.995(12) y
C10B C1B . 1.4038(6) y
C10B C5B . 1.4097(6) y
C14B C15B . 1.5366(7) y
C14B C13B . 1.5421(6) y
C14B H14B . 0.974(12) y
C5B C4B . 1.4010(6) y
C5B C6B . 1.5157(6) y
C13B C12B . 1.5335(7) y
C13B C18B . 1.5339(7) y
C13B C17B . 1.5431(6) y
C4B C3B . 1.3946(7) y
C4B H4B . 0.953(11) y
C7B C6B . 1.5273(7) y
C7B H7C . 0.998(13) y
C7B H7D . 0.955(13) y
C12B C11B . 1.5415(7) y
C12B H12C . 0.968(14) y
C12B H12D . 0.955(12) y
O1B C3B . 1.3716(6) y
O1B H1BB . 0.810(13) y
C1B C2B . 1.3946(7) y
C1B H1B . 0.979(11) y
C3B C2B . 1.3940(7) y
O2B C17B . 1.4314(6) y
O2B H2BB . 0.785(13) y
C11B H11D . 0.965(17) y
C11B H11C . 0.979(14) y
C6B H6D . 0.991(12) y
C6B H6C . 0.930(12) y
C17B C16B . 1.5520(8) y
C17B H17B . 0.948(12) y
C2B H2B . 0.954(13) y
C18B H18E . 1.005(14) y
C18B H18D . 0.933(14) y
C18B H18F . 0.900(14) y
C15B C16B . 1.5507(8) y
C15B H15C . 0.984(15) y
C15B H15D . 1.013(16) y
C16B H16C . 1.030(14) y
C16B H16D . 0.995(14) y
C10A C1A . 1.4024(6) y
C10A C5A . 1.4071(6) y
C10A C9A . 1.5244(6) y
C9A C11A . 1.5397(6) y
C9A C8A . 1.5471(6) y
C9A H9A . 0.980(12) y
C8A C14A . 1.5243(6) y
C8A C7A . 1.5277(6) y
C8A H8A . 0.966(12) y
O1A C3A . 1.3726(5) y
O1A H1AA . 0.809(13) y
C5A C4A . 1.4000(6) y
C5A C6A . 1.5144(6) y
C4A C3A . 1.3922(6) y
C4A H4A . 0.990(13) y
C3A C2A . 1.3959(7) y
C14A C15A . 1.5425(7) y
C14A C13A . 1.5432(6) y
C14A H14A . 0.974(12) y
C13A C12A . 1.5295(6) y
C13A C18A . 1.5374(7) y
C13A C17A . 1.5390(6) y
C1A C2A . 1.3948(6) y
C1A H1A . 0.950(12) y
O2A C17A . 1.4300(6) y
O2A H2AA . 0.823(15) y
C11A C12A . 1.5405(7) y
C11A H11A . 0.993(11) y
C11A H11B . 1.053(13) y
C6A C7A . 1.5278(7) y
C6A H6B . 1.040(13) y
C6A H6A . 1.004(11) y
C2A H2A . 0.954(12) y
C7A H7A . 0.968(13) y
C7A H7B . 0.979(14) y
C12A H12B . 0.955(12) y
C12A H12A . 1.000(14) y
C17A C16A . 1.5461(8) y
C17A H17A . 0.976(13) y
C18A H18A . 0.961(11) y
C18A H18B . 0.936(13) y
C18A H18C . 0.937(14) y
C16A C15A . 1.5560(8) y
C16A H16A . 0.999(14) y
C16A H16B . 1.005(14) y
C15A H15A . 1.041(14) y
C15A H15B . 0.963(15) y
O3 C19 . 1.4261(10) y
O3 H3AA . 0.719(16) y
C19 H19A . 0.922(17) y
C19 H19B . 0.904(16) y
C19 H19C . 0.962(19) y

loop_
_cod_related_entry_id
_cod_related_entry_database
_cod_related_entry_code
1 ChemSpider 30652246
